data_4089677
loop_
_publ_author_name
'Jandl, Christian'
'\"Ofele, Karl'
'K\"uhn, Fritz E.'
'Herrmann, Wolfgang A.'
'P\"othig, Alexander'

_publ_section_title
;
 Structure and Dynamics of Imidazolium- and Pyridinium-Substituted
 \h3-Cycloheptatrienide-Pd Complexes
;
_journal_issue 22
_journal_name_full Organometallics
_journal_page_first 6398
_journal_paper_doi 10.1021/om500738d
_journal_volume 33
_journal_year 2014
_chemical_formula_moiety 'C22 H26 Br2 N2 Pd'
_chemical_formula_sum 'C22 H26 Br2 N2 Pd'
_chemical_formula_weight 584.65
_space_group_IT_number 15
_space_group_name_Hall '-C 2yc'
_space_group_name_H-M_alt 'C 1 2/c 1'
_symmetry_cell_setting monoclinic
_symmetry_Int_Tables_number 15
_symmetry_space_group_name_Hall '-C 2yc'
_symmetry_space_group_name_H-M 'C 1 2/c 1'
_atom_sites_solution_hydrogens geom
_atom_sites_solution_primary direct
_atom_sites_solution_secondary difmap
_cell_angle_alpha 90
_cell_angle_beta 110.849(2)
_cell_angle_gamma 90
_cell_formula_units_Z 8
_cell_length_a 30.1144(11)
_cell_length_b 8.9858(3)
_cell_length_c 17.5151(7)
_cell_measurement_reflns_used 9981
_cell_measurement_temperature 123
_cell_measurement_theta_max 25.4970
_cell_measurement_theta_min 2.3793
_cell_volume 4429.3(3)
_computing_cell_refinement 'SAINT (Bruker, 2008b)'
_computing_data_collection 'APEX II Control Software (Bruker, 2008a)'
_computing_data_reduction 'SAINT (Bruker, 2008b)'
_computing_molecular_graphics 'PLATON (Spek, 2011)'
_computing_publication_material 'PLATON (Spek, 2011), enCIFer (Allen, 2004)'
_computing_structure_refinement 'SHELXL97 (Sheldrick, 1997), SHELXLE (Huebschle, 2011)'
_computing_structure_solution 'SHELXS97 (Sheldrick, 1997)'
_diffrn_ambient_temperature 123
_diffrn_detector ' CCD plate '
_diffrn_detector_area_resol_mean 16
_diffrn_measured_fraction_theta_full 0.997
_diffrn_measured_fraction_theta_max 0.997
_diffrn_measurement_device ' \k-geometry diffractometer '
_diffrn_measurement_device_type ' Bruker APEX-II CCD '
_diffrn_measurement_method ' phi- and omega-rotation '
_diffrn_radiation_monochromator 'MONTEL optic'
_diffrn_radiation_probe x-ray
_diffrn_radiation_source 'rotating anode FR591'
_diffrn_radiation_type MoK\a
_diffrn_radiation_wavelength 0.71073
_diffrn_reflns_av_R_equivalents 0.0511
_diffrn_reflns_av_sigmaI/netI 0.0347
_diffrn_reflns_limit_h_max 36
_diffrn_reflns_limit_h_min -36
_diffrn_reflns_limit_k_max 10
_diffrn_reflns_limit_k_min -10
_diffrn_reflns_limit_l_max 21
_diffrn_reflns_limit_l_min -21
_diffrn_reflns_number 26430
_diffrn_reflns_reduction_process
;
;
_diffrn_reflns_theta_full 25.51
_diffrn_reflns_theta_max 25.51
_diffrn_reflns_theta_min 2.38
_exptl_absorpt_coefficient_mu 4.455
_exptl_absorpt_correction_T_max 0.706
_exptl_absorpt_correction_T_min 0.186
_exptl_absorpt_correction_type multi-scan
_exptl_absorpt_process_details 'SADABS, Bruker, 2008b'
_exptl_crystal_colour red
_exptl_crystal_density_diffrn 1.753
_exptl_crystal_density_method 'Not Measured'
_exptl_crystal_description block
_exptl_crystal_F_000 2304
_exptl_crystal_size_max 0.570
_exptl_crystal_size_mid 0.140
_exptl_crystal_size_min 0.080
_refine_diff_density_max 0.786
_refine_diff_density_min -0.517
_refine_diff_density_rms 0.090
_refine_ls_extinction_method none
_refine_ls_goodness_of_fit_ref 1.020
_refine_ls_hydrogen_treatment mixed
_refine_ls_matrix_type full
_refine_ls_number_parameters 252
_refine_ls_number_reflns 4102
_refine_ls_number_restraints 0
_refine_ls_restrained_S_all 1.020
_refine_ls_R_factor_all 0.0337
_refine_ls_R_factor_gt 0.0258
_refine_ls_shift/su_max 0.001
_refine_ls_shift/su_mean 0.000
_refine_ls_structure_factor_coef Fsqd
_refine_ls_weighting_details 'calc w=1/[\s^2^(Fo^2^)+(0.0247P)^2^+7.4928P] where P=(Fo^2^+2Fc^2^)/3'
_refine_ls_weighting_scheme calc
_refine_ls_wR_factor_gt 0.0559
_refine_ls_wR_factor_ref 0.0588
_reflns_number_gt 3527
_reflns_number_total 4102
_reflns_threshold_expression I>2\s(I)
_cod_data_source_file om500738d_si_002.cif
_cod_data_source_block Compound_3f
_cod_depositor_comments
;
The following automatic conversions were performed:

data item '_symmetry_cell_setting' value 'Monoclinic' was changed to
'monoclinic' in accordance with the
/home/saulius/struct/COD-crude-data/automatic-downloads/DataCite-retrospective/ACS/depositions/lib/dictionaries/cif_core.dic
dictionary named 'cif_core.dic' version 2.4.2 last updated on
2011-04-26.

Automatic conversion script
Id: cif_fix_values 6909 2019-04-08 15:41:33Z antanas 
;
_cod_original_sg_symbol_H-M 'C 2/c'
_cod_database_code 4089677

loop_
_symmetry_equiv_pos_site_id
_symmetry_equiv_pos_as_xyz
1 x,y,z
2 -x,y,1/2-z
3 -x,-y,-z
4 x,-y,1/2+z
5 1/2+x,1/2+y,z
6 1/2-x,1/2+y,1/2-z
7 1/2-x,1/2-y,-z
8 1/2+x,1/2-y,1/2+z

loop_
_atom_site_aniso_label
_atom_site_aniso_U_11
_atom_site_aniso_U_22
_atom_site_aniso_U_33
_atom_site_aniso_U_23
_atom_site_aniso_U_13
_atom_site_aniso_U_12
Pd1 0.0178(1) 0.0151(1) 0.0236(2) 0.0017(1) 0.0074(1) 0.0039(1)
Br1 0.0189(2) 0.0159(2) 0.0421(2) -0.0015(1) 0.0108(1) 0.0027(1)
Br2 0.0192(2) 0.0227(2) 0.0311(2) -0.0031(1) 0.0013(1) 0.0027(1)
N1 0.0208(12) 0.0160(13) 0.0207(15) 0.0002(11) 0.0123(10) 0.0023(9)
N2 0.0223(12) 0.0118(13) 0.0269(16) 0.0001(11) 0.0125(11) 0.0029(9)
C1 0.0299(16) 0.0176(16) 0.0266(19) 0.0021(13) 0.0179(14) 0.0066(12)
C2 0.0204(14) 0.0198(16) 0.038(2) 0.0045(14) 0.0164(14) 0.0062(12)
C3 0.0200(14) 0.0233(17) 0.036(2) 0.0024(15) 0.0092(14) 0.0056(12)
C4 0.0238(15) 0.0251(18) 0.031(2) 0.0037(15) 0.0050(14) 0.0085(13)
C5 0.0289(16) 0.0186(16) 0.0242(19) 0.0025(14) 0.0133(14) 0.0051(12)
C6 0.0208(14) 0.0140(15) 0.0247(18) -0.0020(13) 0.0128(13) 0.0036(11)
C7 0.0258(15) 0.0157(15) 0.0185(17) 0.0020(13) 0.0097(12) 0.0057(12)
C8 0.0244(15) 0.0167(17) 0.0237(18) 0.0006(14) 0.0112(13) 0.0033(12)
C9 0.0285(16) 0.0150(16) 0.0268(19) 0.0039(13) 0.0146(13) 0.0056(12)
C10 0.0296(16) 0.0136(15) 0.0297(19) 0.0025(13) 0.0165(14) 0.0041(12)
C11 0.0206(14) 0.0144(15) 0.0278(19) 0.0010(13) 0.0092(13) 0.0007(11)
C12 0.0360(17) 0.0134(16) 0.0200(18) 0.0036(13) 0.0056(14) 0.0013(12)
C13 0.0293(17) 0.0242(18) 0.027(2) 0.0035(15) -0.0028(14) -0.0048(13)
C14 0.0194(15) 0.0271(18) 0.042(2) 0.0077(16) 0.0062(15) 0.0006(13)
C15 0.0209(15) 0.0241(17) 0.032(2) 0.0031(14) 0.0124(14) 0.0027(12)
C16 0.0192(14) 0.0156(16) 0.0307(19) 0.0019(13) 0.0096(13) 0.0004(11)
C17 0.049(2) 0.0221(18) 0.028(2) -0.0015(15) 0.0101(16) 0.0076(15)
C18 0.060(2) 0.041(2) 0.042(3) -0.0018(19) 0.029(2) 0.0014(18)
C19 0.079(3) 0.032(2) 0.035(2) -0.0052(18) 0.017(2) -0.0055(19)
C20 0.0188(14) 0.0263(17) 0.0242(18) -0.0036(14) 0.0089(13) 0.0029(12)
C21 0.0407(19) 0.030(2) 0.036(2) -0.0122(17) 0.0042(16) 0.0031(15)
C22 0.0325(19) 0.062(3) 0.030(2) 0.0061(19) 0.0118(16) 0.0032(17)

loop_
_atom_site_label
_atom_site_type_symbol
_atom_site_thermal_displace_type
_atom_site_fract_x
_atom_site_fract_y
_atom_site_fract_z
_atom_site_occupancy
_atom_site_U_iso_or_equiv
_atom_site_calc_flag
_atom_site_refinement_flags
Pd1 Pd Uani 0.25095(1) -0.14783(2) 0.40570(1) 1.000 0.0188(1) d .
Br1 Br Uani 0.33712(1) -0.21830(3) 0.43268(2) 1.000 0.0257(1) d .
Br2 Br Uani 0.21184(1) -0.37320(3) 0.32501(2) 1.000 0.0265(1) d .
N1 N Uani 0.30901(8) 0.2432(3) 0.39451(15) 1.000 0.0178(8) d .
N2 N Uani 0.38429(8) 0.2700(3) 0.42044(16) 1.000 0.0193(8) d .
C1 C Uani 0.22593(10) 0.0109(3) 0.4649(2) 1.000 0.0226(10) d .
C2 C Uani 0.18533(10) -0.0379(3) 0.3992(2) 1.000 0.0244(10) d .
C3 C Uani 0.16344(10) 0.0352(3) 0.3221(2) 1.000 0.0266(10) d .
C4 C Uani 0.18021(11) 0.1486(4) 0.2892(2) 1.000 0.0279(10) d .
C5 C Uani 0.22676(10) 0.2104(3) 0.3169(2) 1.000 0.0229(10) d .
C6 C Uani 0.26362(10) 0.1746(3) 0.38534(19) 1.000 0.0186(9) d .
C7 C Uani 0.26548(10) 0.0787(3) 0.45255(19) 1.000 0.0195(9) d .
C8 C Uani 0.35070(10) 0.1730(4) 0.4204(2) 1.000 0.0209(10) d .
C9 C Uani 0.31579(11) 0.3890(3) 0.3758(2) 1.000 0.0221(10) d .
C10 C Uani 0.36280(10) 0.4058(3) 0.3925(2) 1.000 0.0227(10) d .
C11 C Uani 0.43435(10) 0.2367(3) 0.4405(2) 1.000 0.0208(9) d .
C12 C Uani 0.46640(11) 0.2807(3) 0.5167(2) 1.000 0.0243(10) d .
C13 C Uani 0.51407(11) 0.2469(4) 0.5330(2) 1.000 0.0303(11) d .
C14 C Uani 0.52842(11) 0.1711(4) 0.4771(2) 1.000 0.0308(10) d .
C15 C Uani 0.49582(10) 0.1310(3) 0.4027(2) 1.000 0.0249(10) d .
C16 C Uani 0.44749(10) 0.1647(3) 0.3811(2) 1.000 0.0216(10) d .
C17 C Uani 0.45015(13) 0.3581(4) 0.5793(2) 1.000 0.0340(11) d .
C18 C Uani 0.43669(15) 0.2433(4) 0.6314(3) 1.000 0.0447(14) d .
C19 C Uani 0.48802(16) 0.4639(4) 0.6346(3) 1.000 0.0496(14) d .
C20 C Uani 0.41252(10) 0.1262(3) 0.2975(2) 1.000 0.0228(9) d .
C21 C Uani 0.40576(13) -0.0412(4) 0.2863(2) 1.000 0.0381(11) d .
C22 C Uani 0.42672(12) 0.1938(5) 0.2300(2) 1.000 0.0413(14) d .
H1 H Uiso 0.22770 -0.00920 0.52210 1.000 0.0270 c R
H2 H Uiso 0.16330 -0.10190 0.41610 1.000 0.0290 c R
H3 H Uiso 0.13290 -0.00100 0.28950 1.000 0.0320 c R
H4 H Uiso 0.15810 0.19260 0.24150 1.000 0.0330 c R
H5 H Uiso 0.23260 0.28540 0.28350 1.000 0.0270 c R
H7 H Uiso 0.29440 0.09030 0.50290 1.000 0.0230 c R
H8 H Uiso 0.3556(11) 0.073(4) 0.433(2) 1.000 0.026(9) d .
H9 H Uiso 0.29200 0.46290 0.35530 1.000 0.0270 c R
H10 H Uiso 0.37830 0.49440 0.38610 1.000 0.0270 c R
H13 H Uiso 0.53720 0.27650 0.58360 1.000 0.0370 c R
H14 H Uiso 0.56100 0.14680 0.49020 1.000 0.0370 c R
H15 H Uiso 0.50630 0.07910 0.36490 1.000 0.0300 c R
H17 H Uiso 0.42120 0.41800 0.54930 1.000 0.0410 c R
H18A H Uiso 0.41150 0.17870 0.59610 1.000 0.0670 c R
H18B H Uiso 0.42530 0.29440 0.67040 1.000 0.0670 c R
H18C H Uiso 0.46460 0.18310 0.66130 1.000 0.0670 c R
H19A H Uiso 0.49910 0.53040 0.60080 1.000 0.0750 c R
H19B H Uiso 0.51490 0.40580 0.67060 1.000 0.0750 c R
H19C H Uiso 0.47430 0.52290 0.66780 1.000 0.0750 c R
H20 H Uiso 0.38120 0.17000 0.29290 1.000 0.0270 c R
H21A H Uiso 0.38250 -0.06230 0.23190 1.000 0.0570 c R
H21B H Uiso 0.39420 -0.08110 0.32790 1.000 0.0570 c R
H21C H Uiso 0.43620 -0.08790 0.29200 1.000 0.0570 c R
H22A H Uiso 0.40110 0.17880 0.17720 1.000 0.0620 c R
H22B H Uiso 0.45570 0.14560 0.22920 1.000 0.0620 c R
H22C H Uiso 0.43250 0.30060 0.24000 1.000 0.0620 c R

loop_
_atom_type_symbol
_atom_type_description
_atom_type_scat_dispersion_real
_atom_type_scat_dispersion_imag
_atom_type_scat_source
C C 0.0033 0.0016 ' International Tables Vol C Tables 4.2.6.8 and 6.1.1.4'
H H 0.0000 0.0000 ' International Tables Vol C Tables 4.2.6.8 and 6.1.1.4'
Br Br -0.2901 2.4595 ' International Tables Vol C Tables 4.2.6.8 and 6.1.1.4'
N N 0.0061 0.0033 ' International Tables Vol C Tables 4.2.6.8 and 6.1.1.4'
Pd Pd -0.9988 1.0072 ' International Tables Vol C Tables 4.2.6.8 and 6.1.1.4'

loop_
_geom_angle_atom_site_label_1
_geom_angle_atom_site_label_2
_geom_angle_atom_site_label_3
_geom_angle
_geom_angle_publ_flag
Br1 Pd1 Br2 98.44(1) yes
Br1 Pd1 C1 127.63(9) yes
Br1 Pd1 C2 165.73(8) yes
Br1 Pd1 C7 96.17(9) yes
Br2 Pd1 C1 131.34(9) yes
Br2 Pd1 C2 95.82(8) yes
Br2 Pd1 C7 163.00(8) yes
C1 Pd1 C2 39.01(12) yes
C1 Pd1 C7 39.06(12) yes
C2 Pd1 C7 69.68(11) yes
C6 N1 C8 124.9(3) yes
C6 N1 C9 126.0(3) yes
C8 N1 C9 109.2(3) yes
C8 N2 C10 108.4(3) yes
C8 N2 C11 125.9(3) yes
C10 N2 C11 125.5(3) yes
Pd1 C1 C2 75.00(18) yes
Pd1 C1 C7 75.14(18) yes
C2 C1 C7 122.4(3) no
Pd1 C2 C1 65.99(17) yes
Pd1 C2 C3 111.2(2) yes
C1 C2 C3 126.7(3) no
C2 C3 C4 129.0(3) no
C3 C4 C5 128.3(3) no
C4 C5 C6 127.5(3) no
N1 C6 C5 116.1(3) yes
N1 C6 C7 113.6(3) yes
C5 C6 C7 130.3(3) no
Pd1 C7 C1 65.81(16) yes
Pd1 C7 C6 107.8(2) yes
C1 C7 C6 126.1(3) no
N1 C8 N2 108.3(3) yes
N1 C9 C10 106.7(3) yes
N2 C10 C9 107.5(3) yes
N2 C11 C12 118.5(3) yes
N2 C11 C16 117.4(3) yes
C12 C11 C16 124.1(3) no
C11 C12 C13 116.4(3) no
C11 C12 C17 121.9(3) no
C13 C12 C17 121.7(3) no
C12 C13 C14 121.4(3) no
C13 C14 C15 120.3(3) no
C14 C15 C16 121.6(3) no
C11 C16 C15 116.2(3) no
C11 C16 C20 123.0(3) no
C15 C16 C20 120.8(3) no
C12 C17 C18 110.2(3) no
C12 C17 C19 112.4(3) no
C18 C17 C19 109.7(3) no
C16 C20 C21 111.5(3) no
C16 C20 C22 111.8(3) no
C21 C20 C22 110.9(3) no
Pd1 C1 H1 119.00 no
C2 C1 H1 119.00 no
C7 C1 H1 119.00 no
Pd1 C2 H2 114.00 no
C1 C2 H2 114.00 no
C3 C2 H2 114.00 no
C2 C3 H3 116.00 no
C4 C3 H3 115.00 no
C3 C4 H4 116.00 no
C5 C4 H4 116.00 no
C4 C5 H5 116.00 no
C6 C5 H5 116.00 no
Pd1 C7 H7 115.00 no
C1 C7 H7 115.00 no
C6 C7 H7 115.00 no
N1 C8 H8 126(2) no
N2 C8 H8 125(2) no
N1 C9 H9 127.00 no
C10 C9 H9 127.00 no
N2 C10 H10 126.00 no
C9 C10 H10 126.00 no
C12 C13 H13 119.00 no
C14 C13 H13 119.00 no
C13 C14 H14 120.00 no
C15 C14 H14 120.00 no
C14 C15 H15 119.00 no
C16 C15 H15 119.00 no
C12 C17 H17 108.00 no
C18 C17 H17 108.00 no
C19 C17 H17 108.00 no
C17 C18 H18A 110.00 no
C17 C18 H18B 109.00 no
C17 C18 H18C 109.00 no
H18A C18 H18B 109.00 no
H18A C18 H18C 110.00 no
H18B C18 H18C 109.00 no
C17 C19 H19A 109.00 no
C17 C19 H19B 109.00 no
C17 C19 H19C 110.00 no
H19A C19 H19B 109.00 no
H19A C19 H19C 110.00 no
H19B C19 H19C 109.00 no
C16 C20 H20 108.00 no
C21 C20 H20 107.00 no
C22 C20 H20 107.00 no
C20 C21 H21A 109.00 no
C20 C21 H21B 109.00 no
C20 C21 H21C 109.00 no
H21A C21 H21B 109.00 no
H21A C21 H21C 110.00 no
H21B C21 H21C 110.00 no
C20 C22 H22A 110.00 no
C20 C22 H22B 109.00 no
C20 C22 H22C 109.00 no
H22A C22 H22B 109.00 no
H22A C22 H22C 109.00 no
H22B C22 H22C 109.00 no

loop_
_geom_bond_atom_site_label_1
_geom_bond_atom_site_label_2
_geom_bond_distance
_geom_bond_publ_flag
Pd1 Br1 2.5465(4) yes
Pd1 Br2 2.5102(4) yes
Pd1 C1 2.057(3) yes
Pd1 C2 2.176(3) yes
Pd1 C7 2.180(3) yes
N1 C6 1.455(4) yes
N1 C8 1.332(4) yes
N1 C9 1.383(4) yes
N2 C8 1.335(4) yes
N2 C10 1.386(4) yes
N2 C11 1.452(4) yes
C1 C2 1.418(5) no
C1 C7 1.421(4) no
C2 C3 1.434(4) no
C3 C4 1.354(5) no
C4 C5 1.423(5) no
C5 C6 1.351(4) no
C6 C7 1.444(4) no
C9 C10 1.348(5) no
C11 C12 1.397(5) no
C11 C16 1.397(4) no
C12 C13 1.394(5) no
C12 C17 1.519(5) no
C13 C14 1.382(5) no
C14 C15 1.372(5) no
C15 C16 1.400(5) no
C16 C20 1.508(5) no
C17 C18 1.525(6) no
C17 C19 1.535(6) no
C20 C21 1.521(5) no
C20 C22 1.520(5) no
C1 H1 1.0000 no
C2 H2 1.0000 no
C3 H3 0.9500 no
C4 H4 0.9500 no
C5 H5 0.9500 no
C7 H7 1.0000 no
C8 H8 0.93(4) no
C9 H9 0.9500 no
C10 H10 0.9500 no
C13 H13 0.9500 no
C14 H14 0.9500 no
C15 H15 0.9500 no
C17 H17 1.0000 no
C18 H18A 0.9800 no
C18 H18B 0.9800 no
C18 H18C 0.9800 no
C19 H19A 0.9800 no
C19 H19B 0.9800 no
C19 H19C 0.9800 no
C20 H20 1.0000 no
C21 H21A 0.9800 no
C21 H21B 0.9800 no
C21 H21C 0.9800 no
C22 H22A 0.9800 no
C22 H22B 0.9800 no
C22 H22C 0.9800 no

loop_
_geom_hbond_atom_site_label_D
_geom_hbond_atom_site_label_H
_geom_hbond_atom_site_label_A
_geom_hbond_distance_DH
_geom_hbond_distance_HA
_geom_hbond_distance_DA
_geom_hbond_angle_DHA
_geom_hbond_site_symmetry_A
_geom_hbond_publ_flag
C1 H1 Br2 1.0000 2.8500 3.698(3) 143.00 7_546 yes
C8 H8 Br1 0.93(4) 2.68(4) 3.555(4) 159(3) . yes
C9 H9 Br2 0.9500 2.7100 3.630(3) 162.00 1_565 yes
C17 H17 N2 1.0000 2.5100 2.894(4) 102.00 . yes
C20 H20 N2 1.0000 2.3800 2.887(4) 111.00 . yes
C20 H20 Br2 1.0000 2.8500 3.593(3) 131.00 6_555 yes

loop_
_geom_torsion_atom_site_label_1
_geom_torsion_atom_site_label_2
_geom_torsion_atom_site_label_3
_geom_torsion_atom_site_label_4
_geom_torsion
_geom_torsion_publ_flag
Br1 Pd1 C1 C2 172.94(13) no
Br1 Pd1 C1 C7 42.7(2) no
Br2 Pd1 C1 C2 -29.4(2) no
Br2 Pd1 C1 C7 -159.61(14) no
C2 Pd1 C1 C7 -130.2(3) no
C7 Pd1 C1 C2 130.2(3) no
Br2 Pd1 C2 C1 158.26(16) no
Br2 Pd1 C2 C3 -79.8(2) no
C1 Pd1 C2 C3 121.9(3) no
C7 Pd1 C2 C1 -30.87(17) no
C7 Pd1 C2 C3 91.0(2) no
Br1 Pd1 C7 C1 -147.29(17) no
Br1 Pd1 C7 C6 90.5(2) no
C1 Pd1 C7 C6 -122.2(3) no
C2 Pd1 C7 C1 30.84(18) no
C2 Pd1 C7 C6 -91.4(2) no
C8 N1 C6 C5 -137.2(3) no
C8 N1 C6 C7 43.3(4) no
C9 N1 C6 C5 40.8(4) no
C9 N1 C6 C7 -138.7(3) no
C6 N1 C8 N2 179.5(3) no
C9 N1 C8 N2 1.2(4) no
C6 N1 C9 C10 -179.4(3) no
C8 N1 C9 C10 -1.1(4) no
C10 N2 C8 N1 -0.8(4) no
C11 N2 C8 N1 -176.6(3) no
C8 N2 C10 C9 0.1(4) no
C11 N2 C10 C9 176.0(3) no
C8 N2 C11 C12 -103.9(4) no
C8 N2 C11 C16 77.4(4) no
C10 N2 C11 C12 81.0(4) no
C10 N2 C11 C16 -97.8(3) no
Pd1 C1 C2 C3 -99.3(3) no
C7 C1 C2 Pd1 61.0(3) no
C7 C1 C2 C3 -38.3(5) no
Pd1 C1 C7 C6 95.1(3) no
C2 C1 C7 Pd1 -60.9(2) no
C2 C1 C7 C6 34.1(4) no
Pd1 C2 C3 C4 -62.6(4) no
C1 C2 C3 C4 12.6(6) no
C2 C3 C4 C5 10.3(6) no
C3 C4 C5 C6 -4.4(6) no
C4 C5 C6 N1 173.3(3) no
C4 C5 C6 C7 -7.2(5) no
N1 C6 C7 Pd1 -115.1(2) no
N1 C6 C7 C1 172.3(3) no
C5 C6 C7 Pd1 65.5(4) no
C5 C6 C7 C1 -7.1(5) no
N1 C9 C10 N2 0.6(4) no
N2 C11 C12 C13 -179.7(3) no
N2 C11 C12 C17 1.6(4) no
C16 C11 C12 C13 -1.0(4) no
C16 C11 C12 C17 -179.7(3) no
N2 C11 C16 C15 -178.6(3) no
N2 C11 C16 C20 2.3(4) no
C12 C11 C16 C15 2.7(4) no
C12 C11 C16 C20 -176.4(3) no
C11 C12 C13 C14 -1.3(5) no
C17 C12 C13 C14 177.3(3) no
C11 C12 C17 C18 87.0(4) no
C11 C12 C17 C19 -150.4(3) no
C13 C12 C17 C18 -91.6(4) no
C13 C12 C17 C19 31.1(4) no
C12 C13 C14 C15 1.9(5) no
C13 C14 C15 C16 -0.1(5) no
C14 C15 C16 C11 -2.0(4) no
C14 C15 C16 C20 177.1(3) no
C11 C16 C20 C21 -112.1(3) no
C11 C16 C20 C22 123.1(3) no
C15 C16 C20 C21 68.8(4) no
C15 C16 C20 C22 -56.0(4) no
